data_7721023
loop_
_publ_author_name
'Liu, Huachao'
'Tang, Rongqing'
'Ma, Yubin'
'Shao, Zhiyu'
'Xuan, Weimin'

_publ_section_title
;
 Azole-carboxylate-modulated assembly of
 [Mo<sub>2</sub>O<sub>2</sub>S<sub>2</sub>]<sup>2+</sup> units: structural
 evolution from {Mo<sub>12</sub>} to {Mo<sub>16</sub>} rings for enhanced
 proton conductivity.
;
_journal_issue 19
_journal_name_full 'Dalton transactions (Cambridge, England : 2003)'
_journal_page_first 7497
_journal_page_last 7501
_journal_paper_doi 10.1039/d6dt00667a
_journal_volume 55
_journal_year 2026
_chemical_formula_moiety 'C14 H12 Mo12 N4 O30 S12, C14 H12 N4 O4, 18(H2 O)'
_chemical_formula_sum 'C28 H60 Mo12 N8 O52 S12'
_chemical_formula_weight 2876.84
_chemical_name_systematic LHCMo12
_space_group_crystal_system triclinic
_space_group_IT_number 2
_space_group_name_Hall '-P 1'
_space_group_name_H-M_alt 'P -1'
_atom_sites_solution_hydrogens mixed
_audit_creation_date 2026-03-14
_audit_creation_method
;
Olex2 1.5
(compiled 2025.07.13 svn.rb7424aed for OlexSys, GUI svn.r7314)
;
_audit_update_record
;
2026-03-16 deposited with the CCDC.	2026-04-29 downloaded from the CCDC.
;
_cell_angle_alpha 70.022(3)
_cell_angle_beta 73.351(4)
_cell_angle_gamma 87.078(3)
_cell_formula_units_Z 1
_cell_length_a 9.6711(4)
_cell_length_b 14.2667(5)
_cell_length_c 16.4303(7)
_cell_measurement_reflns_used 10706
_cell_measurement_temperature 170.00(10)
_cell_measurement_theta_max 75.6670
_cell_measurement_theta_min 2.9780
_cell_volume 2038.46(15)
_computing_cell_refinement 'CrysAlisPro 1.171.44.116a (Rigaku OD, 2025)'
_computing_data_collection 'CrysAlisPro system (CCD 44.116a 64-bit (release 30-06-2025))'
_computing_data_reduction 'CrysAlisPro 1.171.44.116a (Rigaku OD, 2025)'
_computing_molecular_graphics 'Olex2 1.5 (Dolomanov et al., 2009)'
_computing_publication_material 'Olex2 1.5 (Dolomanov et al., 2009)'
_computing_structure_refinement 'SHELXL 2025/1 (Sheldrick, 2015)'
_computing_structure_solution 'SHELXT 2014/5 (Sheldrick, 2014)'
_diffrn_ambient_environment N~2~
_diffrn_ambient_temperature 170.00(10)
_diffrn_detector 'Image Plate'
_diffrn_detector_area_resol_mean 10.0000
_diffrn_detector_type 'Rigaku IP'
_diffrn_measured_fraction_theta_full 0.998
_diffrn_measured_fraction_theta_max 0.946
_diffrn_measurement_details
;
List of Runs (angles in degrees, time in seconds):

  # Type    Start    End  Width  t~exp~   \w     \q     \k     \f   Frames
#--------------------------------------------------------------------------
  1  \w    -39.00  18.00   0.50    0.05    --  -46.86  71.00-143.00  114
  2  \w    -53.00 -27.00   0.50    0.05    --  -97.00  45.00-150.00   52
  3  \w    -92.00 -46.00   0.50    0.05    --  -97.00  71.00-143.00   92
  4  \w    -52.00 -24.00   0.50    0.05    --  -97.00  45.00   0.00   56
  5  \w    -58.00 -33.00   0.50    0.05    --  -97.00  61.00  30.00   50
  6  \w    -62.00 -26.00   0.50    0.05    --  -97.00  61.00  60.00   72
  7  \w    -50.00 -24.00   0.50    0.05    --  -97.00  45.00  60.00   52
  8  \w    -53.00 -24.00   0.50    0.05    --  -97.00  45.00  30.00   58
  9  \w    -53.00 -28.00   0.50    0.05    --  -97.00  45.00-120.00   50
 10  \w    -17.00  28.00   0.50    0.05    --  -46.86  19.00-150.00   90
 11  \w    -73.00 -35.00   0.50    0.05    --  -97.00 110.00-142.39   76
 12  \w    -57.00 -24.00   0.50    0.05    --  -97.00 125.00-150.00   66
 13  \w   -111.00 -66.00   0.50    0.05    --  -97.00 125.00-150.00   90
 14  \w   -108.00 -77.00   0.50    0.05    --  -97.00 110.00-142.39   62
 15  \w    -93.00 -27.00   0.50    0.05    --  -46.86 125.00-180.00  132
 16  \w    -93.00 -36.00   0.50    0.05    --  -46.86 125.00 -30.00  114
 17  \w   -111.00 -86.00   0.50    0.05    --  -97.00 -15.00 150.00   50
 18  \w   -113.00 -29.00   0.50    0.05    --  -46.86 -71.00  85.00  168
 19  \w   -167.00 -83.00   0.50    0.05    --  -97.00 -77.00 150.00  168
 20  \w   -149.00-124.00   0.50    0.05    --  -97.00 -15.00 150.00   50
 21  \w   -153.00 -83.00   0.50    0.05    --  -97.00 -71.00  85.00  140
 22  \w   -169.00 -91.00   0.50    0.05    --  -97.00 -45.00-150.00  156
 23  \w     -3.00  56.00   0.50    0.05    --   46.86 -71.00  85.00  118
 24  \w     45.00  70.00   0.50    0.05    --  106.95 -71.00  85.00   50
 25  \w     69.00 112.00   0.50    0.05    --  106.95-125.00  90.00   86
 26  \w     40.00 112.00   0.50    0.05    --  106.95-125.00 120.00  144
 27  \w     35.00 111.00   0.50    0.05    --  106.95-125.00  30.00  152
 28  \w     71.00 104.00   0.50    0.05    --  106.95-125.00 -30.00   66
 29  \w     52.00  85.00   0.50    0.05    --  106.95 -95.00 -60.00   66
 30  \w     34.00  68.00   0.50    0.05    --  106.95 -61.00-120.00   68
 31  \w     57.00  82.00   0.50    0.05    --  106.95 -95.00-180.00   50
 32  \w     44.00 112.00   0.50    0.05    --  106.95-125.00-180.00  136
 33  \w     48.00 111.00   0.50    0.05    --  106.95-125.00-150.00  126
 34  \w     39.00  95.00   0.50    0.05    --  106.95 -95.00 -30.00  112
 35  \w     34.00  90.00   0.50    0.05    --  106.95 -95.00   0.00  112
 36  \w     73.00  99.00   0.50    0.05    --  106.95 -95.00  90.00   52
 37  \w    103.00 175.00   0.50    0.05    --  106.95  45.00 -60.00  144
 38  \w    102.00 175.00   0.50    0.05    --  106.95  71.00-143.00  146
 39  \w     27.00 119.00   0.50    0.05    --   46.86  71.00-143.00  184
 40  \w    113.00 146.00   0.50    0.05    --  106.95  61.00  90.00   66
;
_diffrn_measurement_device 'four-circle diffractometer'
_diffrn_measurement_device_type 'Rigaku R-AXIS SPIDER IP'
_diffrn_measurement_method '\w scans'
_diffrn_orient_matrix_type 'CrysAlisPro convention (1999,Acta A55,543-557)'
_diffrn_orient_matrix_UB_11 0.1278455000
_diffrn_orient_matrix_UB_12 -0.0195784000
_diffrn_orient_matrix_UB_13 -0.0724828000
_diffrn_orient_matrix_UB_21 -0.0438781000
_diffrn_orient_matrix_UB_22 -0.1124145000
_diffrn_orient_matrix_UB_23 0.0408505000
_diffrn_orient_matrix_UB_31 -0.0972097000
_diffrn_orient_matrix_UB_32 0.0147252000
_diffrn_orient_matrix_UB_33 -0.0626289000
_diffrn_radiation_monochromator graphite
_diffrn_radiation_probe x-ray
_diffrn_radiation_type 'Cu K\a'
_diffrn_radiation_wavelength 1.54184
_diffrn_reflns_av_R_equivalents 0.0382
_diffrn_reflns_av_unetI/netI 0.0299
_diffrn_reflns_Laue_measured_fraction_full 0.998
_diffrn_reflns_Laue_measured_fraction_max 0.946
_diffrn_reflns_limit_h_max 11
_diffrn_reflns_limit_h_min -12
_diffrn_reflns_limit_k_max 17
_diffrn_reflns_limit_k_min -17
_diffrn_reflns_limit_l_max 13
_diffrn_reflns_limit_l_min -20
_diffrn_reflns_number 25494
_diffrn_reflns_point_group_measured_fraction_full 0.998
_diffrn_reflns_point_group_measured_fraction_max 0.946
_diffrn_reflns_theta_full 67.684
_diffrn_reflns_theta_max 76.568
_diffrn_reflns_theta_min 2.987
_diffrn_source 'sealed X-ray tube'
_diffrn_source_target Mo
_diffrn_source_type 'Rigaku (Cu) X-ray Source'
_exptl_absorpt_coefficient_mu 18.376
_exptl_absorpt_correction_T_max 1.00000
_exptl_absorpt_correction_T_min 0.00159
_exptl_absorpt_correction_type multi-scan
_exptl_absorpt_process_details
;
CrysAlisPro 1.171.44.116a (Rigaku Oxford Diffraction, 2025)
Empirical absorption correction using spherical harmonics,
implemented in SCALE3 ABSPACK scaling algorithm.
;
_exptl_crystal_colour 'metallic light orange'
_exptl_crystal_colour_lustre metallic
_exptl_crystal_colour_modifier light
_exptl_crystal_colour_primary orange
_exptl_crystal_density_diffrn 2.343
_exptl_crystal_description needle
_exptl_crystal_F_000 1396
_exptl_crystal_size_max 0.5
_exptl_crystal_size_mid 0.1
_exptl_crystal_size_min 0.1
_refine_diff_density_max 1.409
_refine_diff_density_min -1.352
_refine_diff_density_rms 0.178
_refine_ls_extinction_coef 0.00029(4)
_refine_ls_extinction_expression Fc^*^=kFc[1+0.001xFc^2^\l^3^/sin(2\q)]^-1/4^
_refine_ls_extinction_method 'SHELXL-2019/2 (Sheldrick 2019)'
_refine_ls_goodness_of_fit_ref 1.082
_refine_ls_hydrogen_treatment constr
_refine_ls_matrix_type full
_refine_ls_number_parameters 553
_refine_ls_number_reflns 8108
_refine_ls_number_restraints 233
_refine_ls_restrained_S_all 1.070
_refine_ls_R_factor_all 0.0410
_refine_ls_R_factor_gt 0.0398
_refine_ls_shift/su_max 0.001
_refine_ls_shift/su_mean 0.000
_refine_ls_structure_factor_coef Fsqd
_refine_ls_weighting_details 'w=1/[\s^2^(Fo^2^)+(0.0634P)^2^+8.7987P] where P=(Fo^2^+2Fc^2^)/3'
_refine_ls_weighting_scheme calc
_refine_ls_wR_factor_gt 0.1085
_refine_ls_wR_factor_ref 0.1093
_reflns_Friedel_coverage 0.000
_reflns_number_gt 7829
_reflns_number_total 8108
_reflns_threshold_expression 'I > 2\s(I)'
_cod_data_source_file d6dt00667a2.cif
_cod_data_source_block lhcmo12
_cod_depositor_comments 'Adding full bibliography for 7721022--7721023.cif.'
_cod_database_code 7721023
_shelx_shelxl_version_number 2019/3
_chemical_oxdiff_formula CHMoNOS
_shelx_space_group_comment
;
The symmetry employed for this shelxl refinement is uniquely defined
by the following loop, which should always be used as a source of
symmetry information in preference to the above space-group names.
They are only intended as comments.
;
_shelx_estimated_absorpt_t_max 0.261
_shelx_estimated_absorpt_t_min 0.039
_exptl_crystal_mounting_method
;
 Crystals were removed from the crystallisation vial and immediately coated
 with PDMS (polydimethylsiloxane/Dimethicone, CAS: 9006-65-9 on a glass slide.
 A suitable single crystal was selected and mounted on a glass fiber using
 vacuum silicone grease as adhesive. The glass fiber with single crystal was
 mounted on copper pin with solid paraffin. Operator: DJ_Tokyo.
;
_diffrn_oxdiff_digest_od_ed
;

;
_diffrn_oxdiff_measurement_exp_name LHCMO12.par
_olex2_refinement_description
;
1. Fixed Uiso
 At 1.2 times of:
  All C(H) groups, All N(H) groups
 At 1.5 times of:
  All O(H) groups, All O(H,H) groups
2. Restrained distances
 O15-H15A = O15-H15B
 0.87 with sigma of 0.02
 O16-H16A = O16-H16B
 0.87 with sigma of 0.02
 O17-H17B = O17-H17C
 0.87 with sigma of 0.02
 O20-H20B = O20-H20C
 0.87 with sigma of 0.02
 O21-H21A = O21-H21B
 0.87 with sigma of 0.02
 O22-H22A = O22-H22B
 0.87 with sigma of 0.02
 O23-H23A = O23-H23B
 0.87 with sigma of 0.02
 O24-H24A = O24-H24B
 0.87 with sigma of 0.02
 O25-H25A = O25-H25B
 0.87 with sigma of 0.02
 H26A-O23
 2.15 with sigma of 0.02
 H15A-H15B
 1.38 with sigma of 0.04
 H16A-H16B
 1.38 with sigma of 0.04
 H17B-H17C
 1.38 with sigma of 0.04
 H20B-H20C
 1.38 with sigma of 0.04
 H21A-H21B
 1.38 with sigma of 0.04
 H22A-H22B
 1.38 with sigma of 0.04
 H23A-H23B
 1.38 with sigma of 0.04
 H24A-H24B
 1.38 with sigma of 0.04
 H25A-H25B
 1.38 with sigma of 0.04
3. Uiso/Uaniso restraints and constraints
N16 \\sim N19 \\sim C17 \\sim C18 \\sim C20 \\sim C21 \\sim C22 \\sim C23 \\sim
C24 \\sim N16A \\sim N19A \\sim C17A \\sim C18A \\sim C20A: within 2A with
sigma of 0.01 and sigma for terminal atoms of 0.02 within 2A
4. Same fragment restrains
{N16A, N19A, C17A, C18A, C20A, C21} sigma for 1-2: 0.01, 1-3: 0.01
as in
{N16, N19, C17, C18, C20, C21}
5. Others
 Sof(N16A)=Sof(N19A)=Sof(C17A)=Sof(H17A)=Sof(C18A)=Sof(H18A)=Sof(C20A)=
 Sof(H20A)=1-FVAR(1)
 Sof(N16)=Sof(N19)=Sof(C17)=Sof(H17)=Sof(C18)=Sof(H18)=Sof(C20)=Sof(H20)=FVAR(1)
6.a Riding coordinates:
 O19(H19), O20(H20B,H20C), O22(H22A,H22B), O15(H15A,H15B), O16(H16A,H16B),
 O17(H17B,H17C), O21(H21A,H21B), O23(H23A,H23B), O24(H24A,H24B), O25(H25A,H25B)
6.b Rotating group:
 O26(H26A,H26B)
6.c Aromatic/amide H refined with riding coordinates:
 C17(H17), C18(H18), C20(H20), N36(H36), C22(H22), C34(H34), C35(H35),
 C37(H37), C40(H40), C17A(H17A), C18A(H18A), C20A(H20A)
;
_olex2_submission_special_instructions 'No special instructions were received'
_oxdiff_exptl_absorpt_empirical_details
;
Empirical correction (ABSPACK) includes:
- Absorption correction using spherical harmonics
- Frame scaling
;
_oxdiff_exptl_absorpt_empirical_full_max 353.586
_oxdiff_exptl_absorpt_empirical_full_min 0.530

loop_
_space_group_symop_operation_xyz
'x, y, z'
'-x, -y, -z'

loop_
_atom_site_label
_atom_site_type_symbol
_atom_site_fract_x
_atom_site_fract_y
_atom_site_fract_z
_atom_site_U_iso_or_equiv
_atom_site_adp_type
_atom_site_occupancy
_atom_site_site_symmetry_order
_atom_site_calc_flag
_atom_site_refinement_flags_posn
_atom_site_refinement_flags_adp
_atom_site_refinement_flags_occupancy
_atom_site_disorder_assembly
_atom_site_disorder_group
Mo1 Mo 0.63365(4) -0.18242(3) 0.34945(2) 0.01820(11) Uani 1 1 d . . . . .
Mo2 Mo 0.70674(4) 0.00868(3) 0.21700(2) 0.01824(11) Uani 1 1 d . . . . .
Mo3 Mo 1.04393(4) 0.35480(3) 0.18434(3) 0.02013(11) Uani 1 1 d . . . . .
Mo4 Mo 0.87006(4) 0.24123(3) 0.13587(3) 0.01963(11) Uani 1 1 d . . . . .
Mo5 Mo 1.23442(4) 0.40449(3) 0.30757(3) 0.02294(11) Uani 1 1 d . . . . .
Mo6 Mo 1.35009(5) 0.35750(3) 0.45536(3) 0.02217(11) Uani 1 1 d . . . . .
S1 S 0.84006(13) -0.13329(9) 0.22573(8) 0.0198(2) Uani 1 1 d . . . . .
S2 S 0.51738(13) -0.03550(9) 0.34998(8) 0.0217(2) Uani 1 1 d . . . . .
S3 S 1.11688(13) 0.23776(9) 0.11408(8) 0.0228(2) Uani 1 1 d . . . . .
S4 S 1.11809(15) 0.40313(10) 0.45160(8) 0.0277(3) Uani 1 1 d . . . . .
S5 S 1.42348(15) 0.30461(12) 0.33211(9) 0.0314(3) Uani 1 1 d . . . . .
S6 S 0.79460(14) 0.33102(10) 0.23329(9) 0.0283(3) Uani 1 1 d . . . . .
O1 O 1.2369(4) 0.3381(4) 0.2151(3) 0.0337(9) Uani 1 1 d . . . . .
O2 O 0.5247(4) -0.2330(3) 0.3095(2) 0.0259(8) Uani 1 1 d . . . . .
O3 O 0.5275(4) -0.2465(3) 0.4874(2) 0.0236(7) Uani 1 1 d . . . . .
O4 O 0.7720(4) -0.1270(3) 0.4210(2) 0.0224(7) Uani 1 1 d . . . . .
O5 O 0.8440(4) 0.0250(3) 0.3170(2) 0.0237(7) Uani 1 1 d . . . . .
O6 O 0.6207(4) 0.0066(3) 0.1425(2) 0.0268(8) Uani 1 1 d . . . . .
O7 O 0.7371(4) -0.3092(3) 0.4062(2) 0.0235(7) Uani 1 1 d . . . . .
O8 O 1.0710(4) 0.4641(3) 0.0985(3) 0.0279(8) Uani 1 1 d . . . . .
O9 O 1.3035(5) 0.5213(3) 0.2470(3) 0.0363(9) Uani 1 1 d . . . . .
O10 O 0.8478(4) 0.3175(3) 0.0379(3) 0.0298(8) Uani 1 1 d . . . . .
O11 O 0.6788(4) 0.1575(3) 0.2112(3) 0.0254(8) Uani 1 1 d . . . . .
O12 O 0.8893(4) 0.0996(3) 0.1290(2) 0.0239(7) Uani 1 1 d . . . . .
O13 O 1.0304(4) 0.4023(4) 0.2925(3) 0.0351(9) Uani 1 1 d . . . . .
O14 O 1.4479(5) 0.4638(3) 0.4272(3) 0.0368(10) Uani 1 1 d . . . . .
O18 O 0.5410(5) 0.2391(3) 0.0070(3) 0.0365(9) Uani 1 1 d . . . . .
O19 O 0.4432(4) 0.2391(3) 0.1475(3) 0.0300(8) Uani 1 1 d . . . . .
H19 H 0.511968 0.216506 0.168953 0.045 Uiso 1 1 d R U . . .
O20 O 1.0058(6) -0.3590(5) 0.3353(3) 0.0567(15) Uani 1 1 d D . . . .
H20B H 0.922229 -0.335170 0.356383 0.085 Uiso 1 1 d DR U . . .
H20C H 1.052399 -0.352971 0.372094 0.085 Uiso 1 1 d DR U . . .
O22 O 1.1280(5) 0.0476(4) 0.0167(3) 0.0379(10) Uani 1 1 d D . . . .
H22A H 1.140074 -0.015650 0.034404 0.057 Uiso 1 1 d DR U . . .
H22B H 1.054992 0.062420 0.053664 0.057 Uiso 1 1 d DR U . . .
O26 O 1.0089(7) 0.2027(5) 0.3198(4) 0.0650(15) Uani 1 1 d . . . . .
H26A H 0.944658 0.162617 0.372878 0.098 Uiso 1 1 d DR U . . .
H26B H 1.066463 0.224108 0.345165 0.098 Uiso 1 1 d R U . . .
N16 N 0.848(2) 0.0235(10) 0.6642(7) 0.0240(15) Uani 0.73(4) 1 d D U P A 1
N19 N 0.7119(14) 0.0025(10) 0.7952(7) 0.034(2) Uani 0.73(4) 1 d D U P A 1
C17 C 0.8618(15) 0.1108(9) 0.6847(10) 0.034(2) Uani 0.73(4) 1 d D U P A 1
H17 H 0.922838 0.168618 0.647168 0.041 Uiso 0.73(4) 1 calc R U P A 1
C18 C 0.7700(17) 0.0957(11) 0.7686(11) 0.040(2) Uani 0.73(4) 1 d D U P A 1
H18 H 0.751125 0.140807 0.801234 0.048 Uiso 0.73(4) 1 calc R U P A 1
C20 C 0.757(2) -0.0412(11) 0.7325(9) 0.033(2) Uani 0.73(4) 1 d D U P A 1
H20 H 0.728759 -0.105887 0.736974 0.039 Uiso 0.73(4) 1 calc R U P A 1
C21 C 0.9259(6) 0.0099(4) 0.5807(4) 0.0265(10) Uani 1 1 d D U . . .
N33 N 0.3595(5) 0.4077(3) -0.0837(3) 0.0243(9) Uani 1 1 d . . . . .
N36 N 0.1848(6) 0.3745(4) -0.1280(3) 0.0317(10) Uani 1 1 d . . . . .
H36 H 0.098927 0.373371 -0.136154 0.038 Uiso 1 1 calc R U . . .
C22 C 0.8497(6) -0.0150(4) 0.5310(4) 0.0271(11) Uani 1 1 d . U . . .
H22 H 0.747465 -0.025182 0.552787 0.033 Uiso 1 1 calc R U . . .
C23 C 0.9245(6) -0.0249(4) 0.4484(4) 0.0236(10) Uani 1 1 d . U . . .
C24 C 0.8397(5) -0.0440(4) 0.3899(3) 0.0213(10) Uani 1 1 d . U . . .
C34 C 0.4128(7) 0.3474(5) -0.1351(4) 0.0333(13) Uani 1 1 d . . . . .
H34 H 0.507933 0.324631 -0.148572 0.040 Uiso 1 1 calc R U . . .
C35 C 0.3010(7) 0.3276(5) -0.1623(4) 0.0388(14) Uani 1 1 d . . . . .
H35 H 0.303555 0.287972 -0.198789 0.047 Uiso 1 1 calc R U . . .
C37 C 0.2218(6) 0.4221(4) -0.0803(4) 0.0258(11) Uani 1 1 d . . . . .
H37 H 0.159930 0.460210 -0.048818 0.031 Uiso 1 1 calc R U . . .
C38 C 0.4366(5) 0.4517(4) -0.0414(3) 0.0208(10) Uani 1 1 d . . . . .
C39 C 0.4932(6) 0.3943(4) 0.0286(3) 0.0226(10) Uani 1 1 d . . . . .
C40 C 0.4441(6) 0.5552(4) -0.0691(3) 0.0232(10) Uani 1 1 d . . . . .
H40 H 0.405413 0.592483 -0.116887 0.028 Uiso 1 1 calc R U . . .
C41 C 0.4918(6) 0.2813(4) 0.0633(4) 0.0248(10) Uani 1 1 d . . . . .
N16A N 0.853(7) 0.038(2) 0.6577(18) 0.029(3) Uani 0.27(4) 1 d D U P A 2
N19A N 0.787(4) 0.117(3) 0.7477(16) 0.037(3) Uani 0.27(4) 1 d D U P A 2
C17A C 0.762(6) -0.027(3) 0.7395(19) 0.031(3) Uani 0.27(4) 1 d D U P A 2
H17A H 0.733914 -0.094879 0.752362 0.037 Uiso 0.27(4) 1 calc R U P A 2
C18A C 0.721(5) 0.026(3) 0.7963(19) 0.030(3) Uani 0.27(4) 1 d D U P A 2
H18A H 0.660310 0.003992 0.856761 0.036 Uiso 0.27(4) 1 calc R U P A 2
C20A C 0.861(4) 0.126(2) 0.6630(17) 0.031(3) Uani 0.27(4) 1 d D U P A 2
H20A H 0.909150 0.185192 0.616441 0.037 Uiso 0.27(4) 1 calc R U P A 2
O15 O 0.7951(6) 0.1537(4) -0.0633(3) 0.0523(13) Uani 1 1 d D . . . .
H15A H 0.847998 0.208016 -0.094830 0.078 Uiso 1 1 d DR U . . .
H15B H 0.711137 0.170346 -0.037360 0.078 Uiso 1 1 d DR U . . .
O16 O 0.6287(5) 0.1338(3) 0.4222(3) 0.0367(10) Uani 1 1 d D . . . .
H16A H 0.562078 0.156391 0.457780 0.055 Uiso 1 1 d DR U . . .
H16B H 0.617939 0.154501 0.369170 0.055 Uiso 1 1 d DR U . . .
O17 O 1.4077(5) 0.0706(3) 0.0220(3) 0.0421(10) Uani 1 1 d D . . . .
H17B H 1.463398 0.123207 0.009062 0.063 Uiso 1 1 d DR U . . .
H17C H 1.424895 0.063056 -0.030478 0.063 Uiso 1 1 d DR U . . .
O21 O 1.0725(5) 0.6579(3) 0.1583(3) 0.0342(9) Uani 1 1 d D . . . .
H21A H 1.086646 0.627858 0.210874 0.051 Uiso 1 1 d DR U . . .
H21B H 1.133845 0.630408 0.123614 0.051 Uiso 1 1 d DR U . . .
O23 O 0.8407(8) 0.2231(5) 0.4768(4) 0.0759(18) Uani 1 1 d D . . . .
H23A H 0.789207 0.246720 0.520098 0.114 Uiso 1 1 d DR U . . .
H23B H 0.765098 0.199400 0.466749 0.114 Uiso 1 1 d DR U . . .
O24 O 0.7497(6) 0.3491(4) 0.5986(4) 0.0644(16) Uani 1 1 d D . . . .
H24A H 0.747295 0.386373 0.544596 0.097 Uiso 1 1 d DR U . . .
H24B H 0.664475 0.318823 0.622845 0.097 Uiso 1 1 d DR U . . .
O25 O 0.7951(6) 0.4590(6) 0.4006(5) 0.0746(19) Uani 1 1 d D . . . .
H25A H 0.715123 0.472330 0.385143 0.112 Uiso 1 1 d DR U . . .
H25B H 0.858833 0.446998 0.356783 0.112 Uiso 1 1 d DR U . . .

loop_
_atom_site_aniso_label
_atom_site_aniso_U_11
_atom_site_aniso_U_22
_atom_site_aniso_U_33
_atom_site_aniso_U_23
_atom_site_aniso_U_13
_atom_site_aniso_U_12
Mo1 0.0231(2) 0.01815(19) 0.01528(18) -0.00724(14) -0.00675(15) 0.00210(15)
Mo2 0.0198(2) 0.01727(19) 0.01832(19) -0.00659(15) -0.00601(15) 0.00203(15)
Mo3 0.0229(2) 0.0206(2) 0.01910(19) -0.00887(15) -0.00711(15) 0.00330(15)
Mo4 0.0226(2) 0.01684(19) 0.01921(19) -0.00609(15) -0.00591(15) 0.00205(15)
Mo5 0.0240(2) 0.0277(2) 0.01753(19) -0.00769(16) -0.00667(16) 0.00067(16)
Mo6 0.0282(2) 0.0216(2) 0.01713(19) -0.00573(15) -0.00797(16) 0.00036(16)
S1 0.0237(6) 0.0203(5) 0.0183(5) -0.0100(4) -0.0069(4) 0.0039(4)
S2 0.0211(6) 0.0228(6) 0.0214(5) -0.0086(5) -0.0056(5) 0.0045(5)
S3 0.0227(6) 0.0219(6) 0.0255(6) -0.0120(5) -0.0049(5) 0.0029(5)
S4 0.0317(7) 0.0322(7) 0.0210(6) -0.0114(5) -0.0084(5) 0.0070(5)
S5 0.0296(7) 0.0467(8) 0.0210(6) -0.0152(6) -0.0086(5) 0.0096(6)
S6 0.0274(6) 0.0291(6) 0.0296(6) -0.0168(5) -0.0013(5) 0.0002(5)
O1 0.0257(19) 0.054(3) 0.032(2) -0.0254(19) -0.0136(17) 0.0110(18)
O2 0.0263(19) 0.031(2) 0.0248(18) -0.0131(15) -0.0086(15) -0.0004(15)
O3 0.0294(19) 0.0240(18) 0.0158(15) -0.0072(14) -0.0040(14) 0.0033(15)
O4 0.0228(17) 0.0265(18) 0.0203(16) -0.0098(14) -0.0077(14) 0.0030(14)
O5 0.0247(18) 0.0265(18) 0.0229(17) -0.0129(15) -0.0063(14) 0.0037(15)
O6 0.0276(19) 0.030(2) 0.0222(17) -0.0057(15) -0.0105(15) 0.0018(16)
O7 0.036(2) 0.0200(17) 0.0155(15) -0.0065(13) -0.0088(14) 0.0062(15)
O8 0.034(2) 0.0185(17) 0.0288(19) -0.0073(15) -0.0054(16) -0.0010(15)
O9 0.039(2) 0.035(2) 0.028(2) -0.0020(17) -0.0097(17) -0.0016(18)
O10 0.037(2) 0.0260(19) 0.0264(18) -0.0083(15) -0.0099(16) 0.0028(16)
O11 0.0243(18) 0.0171(17) 0.0316(19) -0.0076(15) -0.0048(15) 0.0040(14)
O12 0.0260(18) 0.0195(17) 0.0240(17) -0.0071(14) -0.0042(14) 0.0014(14)
O13 0.028(2) 0.060(3) 0.029(2) -0.028(2) -0.0110(17) 0.0036(19)
O14 0.046(2) 0.029(2) 0.034(2) -0.0017(17) -0.0181(19) -0.0055(18)
O18 0.049(3) 0.025(2) 0.038(2) -0.0176(18) -0.0101(19) 0.0080(18)
O19 0.032(2) 0.0211(18) 0.034(2) -0.0068(16) -0.0088(17) 0.0080(16)
O20 0.045(3) 0.092(4) 0.031(2) -0.022(3) -0.011(2) 0.032(3)
O22 0.033(2) 0.047(3) 0.044(2) -0.029(2) -0.0111(19) 0.0110(19)
O26 0.072(4) 0.059(4) 0.055(3) -0.009(3) -0.017(3) 0.006(3)
N16 0.023(3) 0.037(3) 0.022(3) -0.019(3) -0.010(2) 0.008(3)
N19 0.032(3) 0.057(5) 0.018(3) -0.018(3) -0.009(2) 0.018(4)
C17 0.035(3) 0.049(4) 0.027(4) -0.026(3) -0.008(3) 0.006(3)
C18 0.044(4) 0.056(5) 0.025(4) -0.025(3) -0.007(3) 0.009(4)
C20 0.032(3) 0.048(4) 0.021(3) -0.014(3) -0.010(3) 0.010(4)
C21 0.026(2) 0.034(3) 0.025(2) -0.019(2) -0.0050(19) 0.004(2)
N33 0.033(2) 0.023(2) 0.021(2) -0.0130(17) -0.0075(18) 0.0002(18)
N36 0.036(3) 0.037(3) 0.026(2) -0.012(2) -0.013(2) -0.006(2)
C22 0.026(2) 0.037(3) 0.024(2) -0.017(2) -0.007(2) 0.001(2)
C23 0.024(2) 0.029(2) 0.026(2) -0.018(2) -0.0089(19) 0.004(2)
C24 0.017(2) 0.028(3) 0.025(2) -0.017(2) -0.0054(19) 0.0054(19)
C34 0.037(3) 0.035(3) 0.035(3) -0.023(3) -0.007(2) 0.003(2)
C35 0.042(3) 0.045(4) 0.038(3) -0.026(3) -0.009(3) -0.005(3)
C37 0.031(3) 0.026(3) 0.024(2) -0.010(2) -0.012(2) 0.002(2)
C38 0.021(2) 0.024(2) 0.021(2) -0.0121(19) -0.0060(19) 0.0008(19)
C39 0.026(3) 0.021(2) 0.022(2) -0.0094(19) -0.008(2) 0.006(2)
C40 0.028(3) 0.021(2) 0.022(2) -0.010(2) -0.009(2) 0.006(2)
C41 0.028(3) 0.018(2) 0.030(3) -0.009(2) -0.010(2) 0.002(2)
N16A 0.029(4) 0.042(5) 0.022(4) -0.019(4) -0.008(4) 0.007(4)
N19A 0.039(5) 0.049(5) 0.024(5) -0.020(5) -0.006(4) 0.008(5)
C17A 0.032(4) 0.046(5) 0.022(4) -0.020(4) -0.011(4) 0.009(5)
C18A 0.035(4) 0.046(5) 0.020(4) -0.025(4) -0.009(4) 0.008(5)
C20A 0.035(4) 0.046(5) 0.020(5) -0.022(5) -0.009(5) 0.008(5)
O15 0.048(3) 0.053(3) 0.050(3) -0.025(2) 0.006(2) -0.010(2)
O16 0.045(2) 0.043(2) 0.0263(19) -0.0191(18) -0.0111(18) 0.017(2)
O17 0.046(3) 0.034(2) 0.046(3) -0.019(2) -0.004(2) -0.0018(19)
O21 0.040(2) 0.040(2) 0.029(2) -0.0162(18) -0.0135(17) 0.0080(18)
O23 0.085(5) 0.081(5) 0.058(4) -0.024(3) -0.013(3) -0.017(4)
O24 0.055(3) 0.050(3) 0.073(4) 0.006(3) -0.027(3) -0.016(3)
O25 0.049(3) 0.098(5) 0.097(5) -0.075(4) 0.000(3) 0.003(3)

loop_
_atom_type_symbol
_atom_type_description
_atom_type_scat_dispersion_real
_atom_type_scat_dispersion_imag
_atom_type_scat_source
C C 0.0181 0.0091 'International Tables Vol C Tables 4.2.6.8 and 6.1.1.4'
H H 0.0000 0.0000 'International Tables Vol C Tables 4.2.6.8 and 6.1.1.4'
Mo Mo -0.0483 2.7339 'International Tables Vol C Tables 4.2.6.8 and 6.1.1.4'
N N 0.0311 0.0180 'International Tables Vol C Tables 4.2.6.8 and 6.1.1.4'
O O 0.0492 0.0322 'International Tables Vol C Tables 4.2.6.8 and 6.1.1.4'
S S 0.3331 0.5567 'International Tables Vol C Tables 4.2.6.8 and 6.1.1.4'

loop_
_geom_angle_atom_site_label_1
_geom_angle_atom_site_label_2
_geom_angle_atom_site_label_3
_geom_angle
_geom_angle_site_symmetry_1
_geom_angle_site_symmetry_3
_geom_angle_publ_flag
S1 Mo1 Mo2 52.78(3) . . ?
S2 Mo1 Mo2 52.72(3) . . ?
S2 Mo1 S1 105.07(4) . . ?
S2 Mo1 O4 82.30(9) . . ?
O2 Mo1 Mo2 102.22(13) . . ?
O2 Mo1 S1 101.76(13) . . ?
O2 Mo1 S2 99.76(13) . . ?
O2 Mo1 O3 98.17(16) . . ?
O2 Mo1 O4 173.26(16) . . ?
O2 Mo1 O7 99.71(17) . . ?
O3 Mo1 Mo2 138.88(10) . . ?
O3 Mo1 S1 153.13(11) . . ?
O3 Mo1 S2 88.96(10) . . ?
O3 Mo1 O4 75.39(13) . . ?
O4 Mo1 Mo2 84.16(9) . . ?
O4 Mo1 S1 83.78(9) . . ?
O7 Mo1 Mo2 138.63(11) . . ?
O7 Mo1 S1 88.65(10) . . ?
O7 Mo1 S2 153.26(10) . . ?
O7 Mo1 O3 70.26(14) . . ?
O7 Mo1 O4 76.41(13) . . ?
S1 Mo2 Mo1 52.95(3) . . ?
S1 Mo2 O5 81.08(9) . . ?
S2 Mo2 Mo1 52.83(3) . . ?
S2 Mo2 S1 105.35(4) . . ?
S2 Mo2 O5 82.61(9) . . ?
O5 Mo2 Mo1 82.16(9) . . ?
O6 Mo2 Mo1 102.62(13) . . ?
O6 Mo2 S1 101.01(14) . . ?
O6 Mo2 S2 100.94(13) . . ?
O6 Mo2 O5 175.14(16) . . ?
O6 Mo2 O11 99.51(17) . . ?
O6 Mo2 O12 99.80(16) . . ?
O11 Mo2 Mo1 137.03(10) . . ?
O11 Mo2 S1 153.35(11) . . ?
O11 Mo2 S2 87.13(10) . . ?
O11 Mo2 O5 77.25(14) . . ?
O12 Mo2 Mo1 140.06(10) . . ?
O12 Mo2 S1 90.61(10) . . ?
O12 Mo2 S2 150.74(10) . . ?
O12 Mo2 O5 75.72(13) . . ?
O12 Mo2 O11 69.22(14) . . ?
S3 Mo3 Mo4 52.21(3) . . ?
S3 Mo3 S6 103.33(5) . . ?
S3 Mo3 O26 80.83(15) . . ?
S6 Mo3 Mo4 52.37(3) . . ?
S6 Mo3 O26 78.46(15) . . ?
O1 Mo3 Mo4 135.94(12) . . ?
O1 Mo3 S3 86.93(12) . . ?
O1 Mo3 S6 148.72(12) . . ?
O1 Mo3 O13 69.93(16) . . ?
O1 Mo3 O26 74.1(2) . . ?
O8 Mo3 Mo4 102.43(13) . . ?
O8 Mo3 S3 104.00(13) . . ?
O8 Mo3 S6 102.85(14) . . ?
O8 Mo3 O1 103.12(19) . . ?
O8 Mo3 O13 101.22(19) . . ?
O8 Mo3 O26 174.4(2) . . ?
O13 Mo3 Mo4 137.50(12) . . ?
O13 Mo3 S3 149.01(13) . . ?
O13 Mo3 S6 88.15(12) . . ?
O13 Mo3 O26 73.3(2) . . ?
O26 Mo3 Mo4 82.71(16) . . ?
S3 Mo4 Mo3 52.28(3) . . ?
S3 Mo4 S6 103.33(5) . . ?
S6 Mo4 Mo3 52.31(4) . . ?
O10 Mo4 Mo3 105.00(14) . . ?
O10 Mo4 S3 105.66(14) . . ?
O10 Mo4 S6 104.21(14) . . ?
O10 Mo4 O11 108.34(18) . . ?
O10 Mo4 O12 107.44(17) . . ?
O11 Mo4 Mo3 130.20(11) . . ?
O11 Mo4 S3 142.18(11) . . ?
O11 Mo4 S6 83.96(11) . . ?
O12 Mo4 Mo3 131.16(10) . . ?
O12 Mo4 S3 84.09(11) . . ?
O12 Mo4 S6 144.09(10) . . ?
O12 Mo4 O11 70.42(14) . . ?
S4 Mo5 Mo6 52.54(4) . . ?
S5 Mo5 Mo6 52.42(3) . . ?
S5 Mo5 S4 101.31(5) . . ?
O1 Mo5 Mo6 133.85(12) . . ?
O1 Mo5 S4 143.89(13) . . ?
O1 Mo5 S5 83.81(12) . . ?
O1 Mo5 O13 70.49(15) . . ?
O9 Mo5 Mo6 101.65(15) . . ?
O9 Mo5 S4 106.63(15) . . ?
O9 Mo5 S5 107.75(16) . . ?
O9 Mo5 O1 105.6(2) . . ?
O9 Mo5 O13 105.2(2) . . ?
O13 Mo5 Mo6 135.42(11) . . ?
O13 Mo5 S4 85.68(11) . . ?
O13 Mo5 S5 142.52(14) . . ?
S4 Mo6 Mo5 52.17(3) . . ?
S5 Mo6 Mo5 52.15(4) . . ?
S5 Mo6 S4 100.71(5) . . ?
O3 Mo6 Mo5 135.49(10) 2_756 . ?
O3 Mo6 S4 145.19(11) 2_756 . ?
O3 Mo6 S5 85.36(10) 2_756 . ?
O3 Mo6 O7 71.40(14) 2_756 2_756 ?
O7 Mo6 Mo5 134.56(11) 2_756 . ?
O7 Mo6 S4 84.87(11) 2_756 . ?
O7 Mo6 S5 143.64(11) 2_756 . ?
O14 Mo6 Mo5 100.26(14) . . ?
O14 Mo6 S4 106.46(16) . . ?
O14 Mo6 S5 106.28(16) . . ?
O14 Mo6 O3 104.51(18) . 2_756 ?
O14 Mo6 O7 106.40(18) . 2_756 ?
Mo2 S1 Mo1 74.27(4) . . ?
Mo2 S2 Mo1 74.45(4) . . ?
Mo4 S3 Mo3 75.51(4) . . ?
Mo5 S4 Mo6 75.29(4) . . ?
Mo5 S5 Mo6 75.43(4) . . ?
Mo3 S6 Mo4 75.32(4) . . ?
Mo5 O1 Mo3 110.06(18) . . ?
Mo6 O3 Mo1 108.50(16) 2_756 . ?
C24 O4 Mo1 125.2(3) . . ?
C24 O5 Mo2 121.1(3) . . ?
Mo6 O7 Mo1 108.58(16) 2_756 . ?
Mo4 O11 Mo2 109.46(16) . . ?
Mo4 O12 Mo2 110.14(16) . . ?
Mo5 O13 Mo3 108.26(18) . . ?
C41 O19 H19 109.2 . . ?
H20B O20 H20C 100.1 . . ?
H22A O22 H22B 111.2 . . ?
Mo3 O26 H26A 146.4 . . ?
Mo3 O26 H26B 96.4 . . ?
H26A O26 H26B 97.5 . . ?
C17 N16 C21 124.3(9) . . ?
C20 N16 C17 109.6(6) . . ?
C20 N16 C21 126.1(9) . . ?
C20 N19 C18 113.4(11) . . ?
N16 C17 H17 126.7 . . ?
C18 C17 N16 106.6(9) . . ?
C18 C17 H17 126.7 . . ?
N19 C18 C17 104.6(11) . . ?
N19 C18 H18 127.7 . . ?
C17 C18 H18 127.7 . . ?
N16 C20 N19 105.8(9) . . ?
N16 C20 H20 127.1 . . ?
N19 C20 H20 127.1 . . ?
C22 C21 N16 119.2(11) . . ?
C22 C21 C23 122.3(5) . 2_756 ?
C22 C21 N16A 121(3) . . ?
C23 C21 N16 118.5(10) 2_756 . ?
C23 C21 N16A 116(3) 2_756 . ?
C34 N33 C38 127.7(5) . . ?
C37 N33 C34 108.8(5) . . ?
C37 N33 C38 123.4(4) . . ?
C35 N36 H36 125.6 . . ?
C37 N36 H36 125.6 . . ?
C37 N36 C35 108.9(5) . . ?
C21 C22 H22 120.4 . . ?
C21 C22 C23 119.2(5) . . ?
C23 C22 H22 120.4 . . ?
C21 C23 C22 118.5(5) 2_756 . ?
C21 C23 C24 122.1(5) 2_756 . ?
C22 C23 C24 119.3(5) . . ?
O4 C24 O5 127.3(5) . . ?
O4 C24 C23 115.8(5) . . ?
O5 C24 C23 116.9(5) . . ?
N33 C34 H34 127.1 . . ?
C35 C34 N33 105.7(5) . . ?
C35 C34 H34 127.1 . . ?
N36 C35 H35 126.0 . . ?
C34 C35 N36 107.9(5) . . ?
C34 C35 H35 126.0 . . ?
N33 C37 H37 125.7 . . ?
N36 C37 N33 108.6(5) . . ?
N36 C37 H37 125.7 . . ?
C39 C38 N33 122.5(5) . . ?
C40 C38 N33 116.5(4) . . ?
C40 C38 C39 120.8(5) . . ?
C38 C39 C41 125.0(5) . . ?
C40 C39 C38 117.6(5) 2_665 . ?
C40 C39 C41 117.4(5) 2_665 . ?
C38 C40 C39 121.6(5) . 2_665 ?
C38 C40 H40 119.2 . . ?
C39 C40 H40 119.2 2_665 . ?
O18 C41 O19 126.2(5) . . ?
O18 C41 C39 117.5(5) . . ?
O19 C41 C39 116.3(5) . . ?
C17A N16A C21 125.0(14) . . ?
C20A N16A C21 125.4(14) . . ?
C20A N16A C17A 109.6(7) . . ?
C20A N19A C18A 113.4(13) . . ?
N16A C17A H17A 126.7 . . ?
C18A C17A N16A 106.6(11) . . ?
C18A C17A H17A 126.7 . . ?
N19A C18A C17A 104.6(13) . . ?
N19A C18A H18A 127.7 . . ?
C17A C18A H18A 127.7 . . ?
N16A C20A N19A 105.6(10) . . ?
N16A C20A H20A 127.2 . . ?
N19A C20A H20A 127.2 . . ?
H15A O15 H15B 107.4 . . ?
H16A O16 H16B 109.9 . . ?
H17B O17 H17C 102.2 . . ?
H21A O21 H21B 102.6 . . ?
H23A O23 H23B 97.0 . . ?
H24A O24 H24B 103.4 . . ?
H25A O25 H25B 107.8 . . ?

loop_
_geom_bond_atom_site_label_1
_geom_bond_atom_site_label_2
_geom_bond_distance
_geom_bond_site_symmetry_2
_geom_bond_publ_flag
Mo1 Mo2 2.8159(5) . ?
Mo1 S1 2.3350(12) . ?
Mo1 S2 2.3291(12) . ?
Mo1 O2 1.690(4) . ?
Mo1 O3 2.091(3) . ?
Mo1 O4 2.332(3) . ?
Mo1 O7 2.084(3) . ?
Mo2 S1 2.3296(12) . ?
Mo2 S2 2.3256(12) . ?
Mo2 O5 2.461(4) . ?
Mo2 O6 1.674(4) . ?
Mo2 O11 2.099(4) . ?
Mo2 O12 2.092(4) . ?
Mo3 Mo4 2.8308(6) . ?
Mo3 S3 2.3127(12) . ?
Mo3 S6 2.3157(14) . ?
Mo3 O1 2.051(4) . ?
Mo3 O8 1.679(4) . ?
Mo3 O13 2.078(4) . ?
Mo3 O26 2.474(6) . ?
Mo4 S3 2.3106(13) . ?
Mo4 S6 2.3177(13) . ?
Mo4 O10 1.673(4) . ?
Mo4 O11 2.070(4) . ?
Mo4 O12 2.059(4) . ?
Mo5 Mo6 2.8221(6) . ?
Mo5 S4 2.3046(13) . ?
Mo5 S5 2.3023(15) . ?
Mo5 O1 2.041(4) . ?
Mo5 O9 1.678(4) . ?
Mo5 O13 2.060(4) . ?
Mo6 S4 2.3162(14) . ?
Mo6 S5 2.3108(14) . ?
Mo6 O3 2.056(4) 2_756 ?
Mo6 O7 2.061(3) 2_756 ?
Mo6 O14 1.681(4) . ?
O4 C24 1.252(7) . ?
O5 C24 1.256(6) . ?
O18 C41 1.243(7) . ?
O19 H19 0.8400 . ?
O19 C41 1.258(7) . ?
O20 H20B 0.8836 . ?
O20 H20C 0.8790 . ?
O22 H22A 0.8617 . ?
O22 H22B 0.8591 . ?
O26 H26A 0.9263 . ?
O26 H26B 0.9016 . ?
N16 C17 1.418(15) . ?
N16 C20 1.303(15) . ?
N16 C21 1.435(7) . ?
N19 C18 1.347(12) . ?
N19 C20 1.338(12) . ?
C17 H17 0.9500 . ?
C17 C18 1.360(13) . ?
C18 H18 0.9500 . ?
C20 H20 0.9500 . ?
C21 C22 1.381(7) . ?
C21 C23 1.391(8) 2_756 ?
C21 N16A 1.433(9) . ?
N33 C34 1.386(7) . ?
N33 C37 1.325(7) . ?
N33 C38 1.442(6) . ?
N36 H36 0.8800 . ?
N36 C35 1.359(8) . ?
N36 C37 1.324(7) . ?
C22 H22 0.9500 . ?
C22 C23 1.394(7) . ?
C23 C24 1.524(7) . ?
C34 H34 0.9500 . ?
C34 C35 1.357(9) . ?
C35 H35 0.9500 . ?
C37 H37 0.9500 . ?
C38 C39 1.401(7) . ?
C38 C40 1.387(7) . ?
C39 C40 1.390(7) 2_665 ?
C39 C41 1.515(7) . ?
C40 H40 0.9500 . ?
N16A C17A 1.414(17) . ?
N16A C20A 1.308(17) . ?
N19A C18A 1.349(14) . ?
N19A C20A 1.335(15) . ?
C17A H17A 0.9500 . ?
C17A C18A 1.359(16) . ?
C18A H18A 0.9500 . ?
C20A H20A 0.9500 . ?
O15 H15A 0.8632 . ?
O15 H15B 0.8657 . ?
O16 H16A 0.8673 . ?
O16 H16B 0.8546 . ?
O17 H17B 0.8744 . ?
O17 H17C 0.8731 . ?
O21 H21A 0.8700 . ?
O21 H21B 0.8754 . ?
O23 H23A 0.9005 . ?
O23 H23B 0.8995 . ?
O24 H24A 0.8710 . ?
O24 H24B 0.8693 . ?
O25 H25A 0.8739 . ?
O25 H25B 0.8639 . ?

loop_
_geom_hbond_atom_site_label_D
_geom_hbond_atom_site_label_H
_geom_hbond_atom_site_label_A
_geom_hbond_distance_DH
_geom_hbond_distance_HA
_geom_hbond_distance_DA
_geom_hbond_angle_DHA
_geom_hbond_site_symmetry_A
_geom_hbond_publ_flag
O19 H19 O11 0.84 1.97 2.812(5) 174.9 . yes
O20 H20B O7 0.88 1.82 2.694(6) 169.5 . yes
O20 H20C O24 0.88 2.11 2.899(8) 148.9 2_756 yes
O22 H22A O15 0.86 1.98 2.827(7) 169.7 2_755 yes
O22 H22B O12 0.86 1.90 2.756(5) 176.3 . yes
C18 H18 O15 0.95 2.45 3.214(14) 137.6 1_556 yes
C20 H20 O19 0.95 2.46 3.191(13) 134.2 2_656 yes
N36 H36 O21 0.88 1.90 2.763(6) 166.4 2_665 yes
C35 H35 O2 0.95 2.41 3.191(7) 139.6 2_655 yes
C37 H37 O8 0.95 2.34 3.126(7) 139.3 1_455 yes
C18A H18A O17 0.95 1.85 2.76(3) 159.8 2_756 yes
O15 H15A O21 0.86 1.91 2.764(7) 167.8 2_765 yes
O15 H15B O18 0.87 1.96 2.809(7) 166.9 . yes
O16 H16A O3 0.87 1.86 2.678(5) 157.5 2_656 yes
O16 H16B O11 0.85 2.48 3.259(5) 152.5 . yes
O17 H17B O18 0.87 1.84 2.689(6) 164.4 1_655 yes
O21 H21A O9 0.87 2.61 3.224(6) 128.1 . yes
O21 H21A O20 0.87 2.04 2.718(6) 134.3 1_565 yes
O21 H21B O8 0.88 2.67 3.237(6) 123.6 . yes
O21 H21B O10 0.88 2.45 2.990(5) 120.1 2_765 yes
O23 H23A O24 0.90 2.21 3.049(10) 154.5 . yes
O23 H23B O16 0.90 2.07 2.955(8) 166.5 . yes
O24 H24A O25 0.87 2.15 3.000(10) 164.3 . yes
O24 H24B O2 0.87 2.05 2.917(7) 172.6 2_656 yes
O25 H25A O14 0.87 2.47 3.260(8) 149.9 1_455 yes
O25 H25B O13 0.86 1.90 2.732(7) 160.2 . yes

loop_
_geom_torsion_atom_site_label_1
_geom_torsion_atom_site_label_2
_geom_torsion_atom_site_label_3
_geom_torsion_atom_site_label_4
_geom_torsion
_geom_torsion_site_symmetry_1
_geom_torsion_site_symmetry_2
_geom_torsion_site_symmetry_3
_geom_torsion_site_symmetry_4
_geom_torsion_publ_flag
Mo1 O4 C24 O5 1.7(7) . . . . ?
Mo1 O4 C24 C23 -179.2(3) . . . . ?
Mo2 O5 C24 O4 1.2(7) . . . . ?
Mo2 O5 C24 C23 -177.9(3) . . . . ?
N16 C17 C18 N19 2.1(16) . . . . ?
N16 C21 C22 C23 177.9(8) . . . . ?
C17 N16 C20 N19 0(2) . . . . ?
C17 N16 C21 C22 -125.2(18) . . . . ?
C17 N16 C21 C23 53(2) . . . 2_756 ?
C18 N19 C20 N16 1(2) . . . . ?
C20 N16 C17 C18 -2(2) . . . . ?
C20 N16 C21 C22 55(2) . . . . ?
C20 N16 C21 C23 -126(2) . . . 2_756 ?
C20 N19 C18 C17 -2.1(18) . . . . ?
C21 N16 C17 C18 178.9(17) . . . . ?
C21 N16 C20 N19 179.8(19) . . . . ?
C21 C22 C23 C21 0.4(9) . . . 2_756 ?
C21 C22 C23 C24 -175.1(5) . . . . ?
C21 C23 C24 O4 117.1(6) 2_756 . . . ?
C21 C23 C24 O5 -63.7(7) 2_756 . . . ?
C21 N16A C17A C18A 177(6) . . . . ?
C21 N16A C20A N19A -175(5) . . . . ?
N33 C34 C35 N36 -0.1(7) . . . . ?
N33 C38 C39 C40 -175.2(5) . . . 2_665 ?
N33 C38 C39 C41 4.9(8) . . . . ?
N33 C38 C40 C39 175.5(5) . . . 2_665 ?
C22 C21 N16A C17A 67(7) . . . . ?
C22 C21 N16A C20A -113(6) . . . . ?
C22 C23 C24 O4 -67.6(7) . . . . ?
C22 C23 C24 O5 111.6(6) . . . . ?
C23 C21 C22 C23 -0.4(10) 2_756 . . . ?
C23 C21 N16A C17A -123(6) 2_756 . . . ?
C23 C21 N16A C20A 58(7) 2_756 . . . ?
C34 N33 C37 N36 -0.6(6) . . . . ?
C34 N33 C38 C39 -65.0(7) . . . . ?
C34 N33 C38 C40 119.2(6) . . . . ?
C35 N36 C37 N33 0.6(7) . . . . ?
C37 N33 C34 C35 0.5(7) . . . . ?
C37 N33 C38 C39 116.7(6) . . . . ?
C37 N33 C38 C40 -59.1(7) . . . . ?
C37 N36 C35 C34 -0.3(7) . . . . ?
C38 N33 C34 C35 -178.1(5) . . . . ?
C38 N33 C37 N36 178.0(5) . . . . ?
C38 C39 C41 O18 52.3(8) . . . . ?
C38 C39 C41 O19 -129.2(6) . . . . ?
C39 C38 C40 C39 -0.4(9) . . . 2_665 ?
C40 C38 C39 C40 0.4(8) . . . 2_665 ?
C40 C38 C39 C41 -179.5(5) . . . . ?
C40 C39 C41 O18 -127.5(6) 2_665 . . . ?
C40 C39 C41 O19 50.9(7) 2_665 . . . ?
N16A C21 C22 C23 169.2(16) . . . . ?
N16A C17A C18A N19A 0(6) . . . . ?
C17A N16A C20A N19A 5(6) . . . . ?
C18A N19A C20A N16A -5(5) . . . . ?
C20A N16A C17A C18A -3(7) . . . . ?
C20A N19A C18A C17A 3(5) . . . . ?
